data_2239833
loop_
_publ_author_name
'Koh, Dongsoo'

_publ_section_title
;
 Crystal structure of 1-(8-methoxy-2<i>H</i>-chromen-3-yl)ethanone
;
_journal_issue 9
_journal_name_full 'Acta Crystallographica Section E'
_journal_page_first o936
_journal_page_last o937
_journal_paper_doi 10.1107/S1600536814016808
_journal_volume 70
_journal_year 2014
_chemical_formula_iupac 'C12 H12 O3'
_chemical_formula_moiety 'C12 H12 O3'
_chemical_formula_sum 'C12 H12 O3'
_chemical_formula_weight 204.22
_chemical_name_systematic
;
1-(8-Methoxy-2<i>H</i>-chromen-3-yl)ethanone
;
_space_group_IT_number 19
_symmetry_cell_setting orthorhombic
_symmetry_space_group_name_Hall 'P 2ac 2ab'
_symmetry_space_group_name_H-M 'P 21 21 21'
_atom_sites_solution_hydrogens geom
_atom_sites_solution_primary direct
_atom_sites_solution_secondary difmap
_audit_creation_method SHELXTL
_cell_angle_alpha 90.00
_cell_angle_beta 90.00
_cell_angle_gamma 90.00
_cell_formula_units_Z 4
_cell_length_a 5.1000(4)
_cell_length_b 12.7455(9)
_cell_length_c 15.1300(10)
_cell_measurement_reflns_used 4995
_cell_measurement_temperature 173(2)
_cell_measurement_theta_max 28.27
_cell_measurement_theta_min 2.69
_cell_volume 983.48(12)
_computing_cell_refinement 'SAINT (Bruker, 2000)'
_computing_data_collection 'SMART (Bruker, 2000)'
_computing_data_reduction 'SAINT (Bruker, 2000)'
_computing_molecular_graphics 'SHELXTL (Sheldrick, 2008)'
_computing_publication_material 'SHELXTL (Sheldrick, 2008)'
_computing_structure_refinement 'SHELXL97 (Sheldrick, 2008)'
_computing_structure_solution 'SHELXS97 (Sheldrick, 2008)'
_diffrn_ambient_temperature 173(2)
_diffrn_measured_fraction_theta_full 0.999
_diffrn_measured_fraction_theta_max 0.999
_diffrn_measurement_device_type 'Bruker SMART CCD area-detector'
_diffrn_measurement_method '\f and \w scans'
_diffrn_radiation_monochromator graphite
_diffrn_radiation_source 'fine-focus sealed tube'
_diffrn_radiation_type MoK\a
_diffrn_radiation_wavelength 0.71073
_diffrn_reflns_av_R_equivalents 0.0287
_diffrn_reflns_av_sigmaI/netI 0.0317
_diffrn_reflns_limit_h_max 6
_diffrn_reflns_limit_h_min -4
_diffrn_reflns_limit_k_max 16
_diffrn_reflns_limit_k_min -16
_diffrn_reflns_limit_l_max 19
_diffrn_reflns_limit_l_min -20
_diffrn_reflns_number 7256
_diffrn_reflns_theta_full 28.28
_diffrn_reflns_theta_max 28.28
_diffrn_reflns_theta_min 2.09
_exptl_absorpt_coefficient_mu 0.099
_exptl_absorpt_correction_type none
_exptl_crystal_colour white
_exptl_crystal_density_diffrn 1.379
_exptl_crystal_density_method 'not measured'
_exptl_crystal_description block
_exptl_crystal_F_000 432
_exptl_crystal_size_max 0.26
_exptl_crystal_size_mid 0.20
_exptl_crystal_size_min 0.04
_refine_diff_density_max 0.299
_refine_diff_density_min -0.360
_refine_ls_extinction_method none
_refine_ls_goodness_of_fit_ref 1.151
_refine_ls_hydrogen_treatment constr
_refine_ls_matrix_type full
_refine_ls_number_parameters 138
_refine_ls_number_reflns 2439
_refine_ls_number_restraints 0
_refine_ls_restrained_S_all 1.151
_refine_ls_R_factor_all 0.0704
_refine_ls_R_factor_gt 0.0414
_refine_ls_shift/su_max 0.000
_refine_ls_shift/su_mean 0.000
_refine_ls_structure_factor_coef Fsqd
_refine_ls_weighting_details 'calc w=1/[\s^2^(Fo^2^)+(0.0443P)^2^+0.8069P] where P=(Fo^2^+2Fc^2^)/3'
_refine_ls_weighting_scheme calc
_refine_ls_wR_factor_gt 0.0909
_refine_ls_wR_factor_ref 0.1483
_reflns_number_gt 1943
_reflns_number_total 2439
_reflns_threshold_expression I>2\s(I)
_cod_data_source_file tk5330sup1.cif
_cod_data_source_block I
_cod_database_code 2239833
_cod_database_fobs_code 2239833

loop_
_symmetry_equiv_pos_as_xyz
'x, y, z'
'-x+1/2, -y, z+1/2'
'-x, y+1/2, -z+1/2'
'x+1/2, -y+1/2, -z'

loop_
_atom_site_type_symbol
_atom_site_label
_atom_site_fract_x
_atom_site_fract_y
_atom_site_fract_z
_atom_site_U_iso_or_equiv
_atom_site_adp_type
_atom_site_calc_flag
_atom_site_refinement_flags
_atom_site_occupancy
_atom_site_symmetry_multiplicity
O O1 0.2139(4) 0.13132(13) 0.78457(12) 0.0369(5) Uani d . 1 1
C C1 0.0935(6) 0.1378(2) 0.69905(18) 0.0382(6) Uani d . 1 1
H H1A -0.0596 0.0900 0.6976 0.046 Uiso calc R 1 1
H H1B 0.2202 0.1130 0.6541 0.046 Uiso calc R 1 1
C C2 0.0045(5) 0.2465(2) 0.67470(17) 0.0317(5) Uani d . 1 1
C C3 0.1318(5) 0.32861(19) 0.70942(16) 0.0315(5) Uani d . 1 1
H H3 0.0841 0.3977 0.6921 0.038 Uiso calc R 1 1
C C4 0.3416(5) 0.31384(19) 0.77314(16) 0.0290(5) Uani d . 1 1
C C5 0.3744(5) 0.21278(18) 0.80743(16) 0.0304(5) Uani d . 1 1
C C6 0.5662(5) 0.19364(19) 0.87130(17) 0.0323(6) Uani d . 1 1
C C7 0.7236(6) 0.27498(19) 0.90030(17) 0.0327(5) Uani d . 1 1
H H7 0.8543 0.2621 0.9437 0.039 Uiso calc R 1 1
C C8 0.6916(6) 0.3759(2) 0.86613(17) 0.0335(6) Uani d . 1 1
H H8 0.8013 0.4314 0.8860 0.040 Uiso calc R 1 1
C C9 0.5011(5) 0.39520(19) 0.80357(17) 0.0320(5) Uani d . 1 1
H H9 0.4783 0.4642 0.7811 0.038 Uiso calc R 1 1
C C10 -0.2116(5) 0.2531(2) 0.61005(18) 0.0357(6) Uani d . 1 1
O O2 -0.3175(4) 0.17219(16) 0.58488(14) 0.0471(5) Uani d . 1 1
C C11 -0.2923(6) 0.3576(2) 0.57362(18) 0.0414(7) Uani d . 1 1
H H11A -0.1666 0.3797 0.5283 0.062 Uiso calc R 1 1
H H11B -0.2956 0.4095 0.6214 0.062 Uiso calc R 1 1
H H11C -0.4673 0.3519 0.5473 0.062 Uiso calc R 1 1
O O3 0.5790(4) 0.09230(15) 0.90143(14) 0.0430(5) Uani d . 1 1
C C12 0.7723(6) 0.0714(2) 0.9676(2) 0.0435(7) Uani d . 1 1
H H12A 0.9471 0.0861 0.9437 0.065 Uiso calc R 1 1
H H12B 0.7620 -0.0025 0.9853 0.065 Uiso calc R 1 1
H H12C 0.7403 0.1162 1.0191 0.065 Uiso calc R 1 1

loop_
_atom_site_aniso_label
_atom_site_aniso_U_11
_atom_site_aniso_U_22
_atom_site_aniso_U_33
_atom_site_aniso_U_12
_atom_site_aniso_U_13
_atom_site_aniso_U_23
O1 0.0406(10) 0.0278(9) 0.0424(10) -0.0065(8) -0.0104(9) 0.0029(7)
C1 0.0443(15) 0.0297(12) 0.0405(13) -0.0008(12) -0.0109(13) -0.0034(11)
C2 0.0296(12) 0.0307(12) 0.0350(12) 0.0021(10) 0.0010(10) -0.0026(10)
C3 0.0318(13) 0.0285(12) 0.0341(12) 0.0045(10) 0.0022(11) -0.0001(10)
C4 0.0286(12) 0.0268(11) 0.0316(12) 0.0013(10) 0.0034(10) -0.0018(9)
C5 0.0336(13) 0.0257(11) 0.0318(12) -0.0022(10) 0.0013(11) -0.0016(9)
C6 0.0347(13) 0.0272(12) 0.0349(12) 0.0009(10) -0.0002(11) 0.0018(10)
C7 0.0335(13) 0.0334(13) 0.0311(12) -0.0017(10) -0.0015(11) -0.0003(10)
C8 0.0379(14) 0.0285(12) 0.0342(12) -0.0044(11) 0.0000(11) -0.0013(10)
C9 0.0348(13) 0.0261(11) 0.0351(12) 0.0023(10) 0.0034(11) -0.0016(10)
C10 0.0340(13) 0.0400(14) 0.0330(12) 0.0047(12) 0.0014(11) -0.0041(11)
O2 0.0446(12) 0.0441(12) 0.0527(12) -0.0028(10) -0.0110(10) -0.0106(9)
C11 0.0437(16) 0.0451(15) 0.0354(13) 0.0064(14) -0.0037(12) 0.0011(11)
O3 0.0498(12) 0.0285(9) 0.0508(11) -0.0036(9) -0.0161(10) 0.0082(8)
C12 0.0464(17) 0.0345(14) 0.0497(16) 0.0006(13) -0.0131(14) 0.0096(12)

loop_
_atom_type_symbol
_atom_type_description
_atom_type_scat_dispersion_real
_atom_type_scat_dispersion_imag
_atom_type_scat_source
C C 0.0033 0.0016 'International Tables Vol C Tables 4.2.6.8 and 6.1.1.4'
H H 0.0000 0.0000 'International Tables Vol C Tables 4.2.6.8 and 6.1.1.4'
O O 0.0106 0.0060 'International Tables Vol C Tables 4.2.6.8 and 6.1.1.4'

loop_
_geom_angle_atom_site_label_1
_geom_angle_atom_site_label_2
_geom_angle_atom_site_label_3
_geom_angle
C5 O1 C1 116.2(2)
O1 C1 C2 113.8(2)
O1 C1 H1A 108.8
C2 C1 H1A 108.8
O1 C1 H1B 108.8
C2 C1 H1B 108.8
H1A C1 H1B 107.7
C3 C2 C10 125.3(2)
C3 C2 C1 118.5(2)
C10 C2 C1 116.1(2)
C2 C3 C4 121.1(2)
C2 C3 H3 119.5
C4 C3 H3 119.5
C9 C4 C5 119.5(2)
C9 C4 C3 123.5(2)
C5 C4 C3 117.0(2)
O1 C5 C6 117.5(2)
O1 C5 C4 122.3(2)
C6 C5 C4 120.1(2)
O3 C6 C7 125.0(2)
O3 C6 C5 115.3(2)
C7 C6 C5 119.7(2)
C6 C7 C8 120.4(2)
C6 C7 H7 119.8
C8 C7 H7 119.8
C9 C8 C7 120.1(2)
C9 C8 H8 120.0
C7 C8 H8 120.0
C8 C9 C4 120.3(2)
C8 C9 H9 119.8
C4 C9 H9 119.8
O2 C10 C2 119.2(2)
O2 C10 C11 120.8(2)
C2 C10 C11 119.9(2)
C10 C11 H11A 109.5
C10 C11 H11B 109.5
H11A C11 H11B 109.5
C10 C11 H11C 109.5
H11A C11 H11C 109.5
H11B C11 H11C 109.5
C6 O3 C12 116.2(2)
O3 C12 H12A 109.5
O3 C12 H12B 109.5
H12A C12 H12B 109.5
O3 C12 H12C 109.5
H12A C12 H12C 109.5
H12B C12 H12C 109.5

loop_
_geom_bond_atom_site_label_1
_geom_bond_atom_site_label_2
_geom_bond_distance
O1 C5 1.366(3)
O1 C1 1.435(3)
C1 C2 1.504(4)
C1 H1A 0.9900
C1 H1B 0.9900
C2 C3 1.339(4)
C2 C10 1.476(4)
C3 C4 1.452(4)
C3 H3 0.9500
C4 C9 1.396(3)
C4 C5 1.399(3)
C5 C6 1.397(3)
C6 O3 1.371(3)
C6 C7 1.383(4)
C7 C8 1.396(3)
C7 H7 0.9500
C8 C9 1.378(4)
C8 H8 0.9500
C9 H9 0.9500
C10 O2 1.224(3)
C10 C11 1.499(4)
C11 H11A 0.9800
C11 H11B 0.9800
C11 H11C 0.9800
O3 C12 1.430(3)
C12 H12A 0.9800
C12 H12B 0.9800
C12 H12C 0.9800

loop_
_geom_hbond_atom_site_label_D
_geom_hbond_atom_site_label_H
_geom_hbond_atom_site_label_A
_geom_hbond_site_symmetry_A
_geom_hbond_distance_DH
_geom_hbond_distance_HA
_geom_hbond_distance_DA
_geom_hbond_angle_DHA
C11 H11A O2 4_556 0.98 2.56 3.429(4) 148

loop_
_geom_torsion_atom_site_label_1
_geom_torsion_atom_site_label_2
_geom_torsion_atom_site_label_3
_geom_torsion_atom_site_label_4
_geom_torsion
C5 O1 C1 C2 -39.4(3)
O1 C1 C2 C3 28.1(4)
O1 C1 C2 C10 -154.7(2)
C10 C2 C3 C4 179.7(2)
C1 C2 C3 C4 -3.5(4)
C2 C3 C4 C9 172.2(2)
C2 C3 C4 C5 -10.5(4)
C1 O1 C5 C6 -156.5(2)
C1 O1 C5 C4 27.3(3)
C9 C4 C5 O1 175.8(2)
C3 C4 C5 O1 -1.7(4)
C9 C4 C5 C6 -0.3(4)
C3 C4 C5 C6 -177.7(2)
O1 C5 C6 O3 2.8(3)
C4 C5 C6 O3 179.0(2)
O1 C5 C6 C7 -176.4(2)
C4 C5 C6 C7 -0.1(4)
O3 C6 C7 C8 -179.0(3)
C5 C6 C7 C8 0.0(4)
C6 C7 C8 C9 0.5(4)
C7 C8 C9 C4 -0.9(4)
C5 C4 C9 C8 0.8(4)
C3 C4 C9 C8 178.1(2)
C3 C2 C10 O2 -178.1(3)
C1 C2 C10 O2 5.0(4)
C3 C2 C10 C11 4.2(4)
C1 C2 C10 C11 -172.7(2)
C7 C6 O3 C12 -0.2(4)
C5 C6 O3 C12 -179.3(2)
